data_2012723
loop_
_publ_author_name
'Low, John N.'
'Quesada, Antonio'
'Marchal, Antonio'
'Melguizo, Manuel'
'Nogueras, Manuel'
'Glidewell, Christopher'

_publ_section_title
;
 Hydrogen bonding in 2-amino-4,6-dimethoxypyrimidine,
 2-benzylamino-4,6-bis(benzyloxy)pyrimidine and
 2-amino-4,6-bis(<i>N</i>-pyrrolidino)pyrimidine: chains of fused rings
 and a centrosymmetric dimer
;
_journal_issue 5
_journal_name_full 'Acta Crystallographica Section C'
_journal_page_first o289
_journal_page_last o294
_journal_paper_doi 10.1107/S0108270102005632
_journal_volume 58
_journal_year 2002
_chemical_formula_moiety 'C12 H19 N5'
_chemical_formula_sum 'C12 H19 N5'
_chemical_formula_weight 233.32
_chemical_name_systematic
;
2-amino-4,6-bis(N-pyrrolidino)pyrimidine
;
_space_group_IT_number 15
_symmetry_cell_setting monoclinic
_symmetry_space_group_name_Hall '-C 2yc'
_symmetry_space_group_name_H-M 'C 1 2/c 1'
_atom_sites_solution_hydrogens geom
_atom_sites_solution_primary direct
_atom_sites_solution_secondary difmap
_cell_angle_alpha 90
_cell_angle_beta 93.090(2)
_cell_angle_gamma 90
_cell_formula_units_Z 8
_cell_length_a 12.5654(8)
_cell_length_b 13.2735(8)
_cell_length_c 14.2279(9)
_cell_measurement_reflns_used 2485
_cell_measurement_temperature 120(2)
_cell_measurement_theta_max 27.61
_cell_measurement_theta_min 2.23
_cell_volume 2369.6(3)
_computing_cell_refinement 'DENZO-SMN (Otwinowski & Minor, 1997)'
_computing_data_collection 'KappaCCD Server Software (Nonius, 1997)'
_computing_data_reduction DENZO-SMN
_computing_molecular_graphics 'PLATON (Spek, 2002)'
_computing_publication_material 'SHELXL97 and PRPKAPPA (Ferguson, 1999)'
_computing_structure_refinement 'SHELXL97 (Sheldrick, 1997)'
_computing_structure_solution 'SHELXS97 (Sheldrick, 1997)'
_diffrn_ambient_temperature 120(2)
_diffrn_measured_fraction_theta_full 0.999
_diffrn_measured_fraction_theta_max 0.961
_diffrn_measurement_device_type 'Nonius KappaCCD area-detector'
_diffrn_measurement_method '\f scans, and \w scans with \k offsets'
_diffrn_radiation_monochromator graphite
_diffrn_radiation_source 'fine-focus sealed X-ray tube'
_diffrn_radiation_type 'Mo K\a'
_diffrn_radiation_wavelength 0.71073
_diffrn_reflns_av_R_equivalents 0.022
_diffrn_reflns_av_sigmaI/netI 0.020
_diffrn_reflns_limit_h_max 15
_diffrn_reflns_limit_h_min -16
_diffrn_reflns_limit_k_max 17
_diffrn_reflns_limit_k_min -16
_diffrn_reflns_limit_l_max 17
_diffrn_reflns_limit_l_min -15
_diffrn_reflns_number 7257
_diffrn_reflns_theta_full 25.00
_diffrn_reflns_theta_max 27.00
_diffrn_reflns_theta_min 2.23
_diffrn_standards_decay_% negligible
_exptl_absorpt_coefficient_mu 0.084
_exptl_absorpt_correction_T_max 0.990
_exptl_absorpt_correction_T_min 0.975
_exptl_absorpt_correction_type multi-scan
_exptl_absorpt_process_details '(DENZO-SMN; Otwinowski & Minor, 1997)'
_exptl_crystal_colour colourless
_exptl_crystal_density_diffrn 1.308
_exptl_crystal_density_meas ?
_exptl_crystal_density_method 'not measured'
_exptl_crystal_description prism
_exptl_crystal_F_000 1008
_exptl_crystal_size_max 0.3
_exptl_crystal_size_mid 0.2
_exptl_crystal_size_min 0.2
_refine_diff_density_max 0.24
_refine_diff_density_min -0.31
_refine_ls_extinction_method none
_refine_ls_goodness_of_fit_ref 1.076
_refine_ls_hydrogen_treatment constr
_refine_ls_matrix_type full
_refine_ls_number_parameters 154
_refine_ls_number_reflns 2485
_refine_ls_number_restraints 0
_refine_ls_restrained_S_all 1.076
_refine_ls_R_factor_all 0.048
_refine_ls_R_factor_gt 0.041
_refine_ls_shift/su_max <0.001
_refine_ls_shift/su_mean 0.000
_refine_ls_structure_factor_coef Fsqd
_refine_ls_weighting_details 'w = 1/[\s^2^(Fo^2^)+(0.0753P)^2^+0.6604P] where P=(Fo^2^+2Fc^2^)/3'
_refine_ls_weighting_scheme calc
_refine_ls_wR_factor_gt 0.113
_refine_ls_wR_factor_ref 0.117
_reflns_number_gt 2109
_reflns_number_total 2485
_reflns_threshold_expression I>2\s(I)
_cod_data_source_file sk1546.cif
_cod_data_source_block III
_cod_depositor_comments
;
The following automatic conversions were performed:

'_exptl_absorpt_correction_type' value 'Multi-scan' changed to
'multi-scan' according to
/home/saulius/struct/CIF-dictionaries/cif_core.dic dictionary named
'cif_core.dic' version 2.4.1 from 2010-06-29.

Automatic conversion script
Id: cif_fix_values 1715 2011-07-08 13:25:40Z adriana 

The following automatic conversions were performed:

'_exptl_crystal_density_meas' value 'not measured' was changed to '?'
- the value is perceived as not measured.

Automatic conversion script
Id: cif_fix_values 3008 2015-01-20 13:52:24Z robertas 
;
_cod_original_sg_symbol_H-M 'C 2/c'
_cod_database_code 2012723
_cod_database_fobs_code 2012723

loop_
_symmetry_equiv_pos_as_xyz
'x, y, z'
'-x, y, -z+1/2'
'-x, -y, -z'
'x, -y, z+1/2'
'x+1/2, y+1/2, z'
'-x+1/2, y+1/2, -z+1/2'
'-x+1/2, -y+1/2, -z'
'x+1/2, -y+1/2, z+1/2'

loop_
_atom_site_label
_atom_site_fract_x
_atom_site_fract_y
_atom_site_fract_z
_atom_site_U_iso_or_equiv
_atom_site_adp_type
_atom_site_calc_flag
_atom_site_refinement_flags
_atom_site_occupancy
_atom_site_disorder_assembly
_atom_site_disorder_group
_atom_site_type_symbol
N1 0.14234(7) 0.42768(7) 0.04220(6) 0.0167(2) Uani d . 1 . . N
C2 0.08934(9) 0.41017(8) 0.12032(8) 0.0169(3) Uani d . 1 . . C
N2 -0.01134(8) 0.44606(8) 0.12240(7) 0.0226(3) Uani d . 1 . . N
N3 0.12512(7) 0.36133(7) 0.19908(6) 0.0177(2) Uani d . 1 . . N
C4 0.22452(9) 0.32333(8) 0.19736(8) 0.0168(3) Uani d . 1 . . C
N4 0.25920(7) 0.27045(8) 0.27487(7) 0.0210(3) Uani d . 1 . . N
C41 0.19010(9) 0.24157(9) 0.34986(8) 0.0200(3) Uani d . 1 . . C
C42 0.25113(10) 0.15405(9) 0.39630(9) 0.0247(3) Uani d . 1 . . C
C43 0.36722(10) 0.18595(10) 0.38874(9) 0.0248(3) Uani d . 1 . . C
C44 0.36740(9) 0.23140(9) 0.28994(8) 0.0203(3) Uani d . 1 . . C
C5 0.28893(9) 0.33753(8) 0.12149(8) 0.0181(3) Uani d . 1 . . C
C6 0.24377(9) 0.39189(8) 0.04469(8) 0.0163(3) Uani d . 1 . . C
N6 0.30145(7) 0.41109(7) -0.03098(7) 0.0190(2) Uani d . 1 . . N
C61 0.41069(9) 0.37530(9) -0.03849(8) 0.0193(3) Uani d . 1 . . C
C62 0.44028(10) 0.41074(9) -0.13600(8) 0.0228(3) Uani d . 1 . . C
C63 0.36687(9) 0.50100(9) -0.15631(8) 0.0216(3) Uani d . 1 . . C
C64 0.26383(9) 0.47094(9) -0.11223(8) 0.0188(3) Uani d . 1 . . C
H2A -0.0398 0.4794 0.0738 0.027 Uiso calc R 1 . . H
H2B -0.0484 0.4360 0.1723 0.027 Uiso calc R 1 . . H
H41A 0.1190 0.2200 0.3240 0.024 Uiso calc R 1 . . H
H41B 0.1814 0.2976 0.3947 0.024 Uiso calc R 1 . . H
H42A 0.2360 0.0901 0.3623 0.030 Uiso calc R 1 . . H
H42B 0.2334 0.1461 0.4628 0.030 Uiso calc R 1 . . H
H43A 0.4158 0.1273 0.3950 0.030 Uiso calc R 1 . . H
H43B 0.3885 0.2365 0.4374 0.030 Uiso calc R 1 . . H
H44A 0.4207 0.2861 0.2871 0.024 Uiso calc R 1 . . H
H44B 0.3827 0.1794 0.2426 0.024 Uiso calc R 1 . . H
H5 0.3595 0.3118 0.1218 0.022 Uiso calc R 1 . . H
H61A 0.4142 0.3010 -0.0336 0.023 Uiso calc R 1 . . H
H61B 0.4589 0.4051 0.0114 0.023 Uiso calc R 1 . . H
H62A 0.4272 0.3570 -0.1835 0.027 Uiso calc R 1 . . H
H62B 0.5161 0.4311 -0.1355 0.027 Uiso calc R 1 . . H
H63A 0.3970 0.5631 -0.1270 0.026 Uiso calc R 1 . . H
H63B 0.3550 0.5120 -0.2249 0.026 Uiso calc R 1 . . H
H64A 0.2238 0.5309 -0.0926 0.023 Uiso calc R 1 . . H
H64B 0.2178 0.4305 -0.1565 0.023 Uiso calc R 1 . . H

loop_
_atom_site_aniso_label
_atom_site_aniso_U_11
_atom_site_aniso_U_22
_atom_site_aniso_U_33
_atom_site_aniso_U_12
_atom_site_aniso_U_13
_atom_site_aniso_U_23
N1 0.0156(5) 0.0198(5) 0.0148(5) 0.0000(4) 0.0009(4) 0.0007(4)
C2 0.0159(5) 0.0186(5) 0.0161(6) -0.0027(4) 0.0003(4) -0.0009(4)
N2 0.0161(5) 0.0349(6) 0.0172(5) 0.0040(4) 0.0034(4) 0.0079(4)
N3 0.0152(5) 0.0231(5) 0.0147(5) -0.0005(4) 0.0009(4) 0.0016(4)
C4 0.0182(6) 0.0173(5) 0.0148(5) -0.0023(4) -0.0007(4) -0.0001(4)
N4 0.0162(5) 0.0288(5) 0.0183(5) 0.0021(4) 0.0023(4) 0.0070(4)
C41 0.0205(6) 0.0244(6) 0.0149(6) -0.0020(5) 0.0005(4) 0.0031(4)
C42 0.0292(7) 0.0246(6) 0.0203(6) -0.0008(5) -0.0002(5) 0.0053(5)
C43 0.0252(7) 0.0264(6) 0.0225(6) 0.0037(5) -0.0027(5) 0.0047(5)
C44 0.0176(6) 0.0234(6) 0.0197(6) 0.0029(5) -0.0001(4) 0.0005(5)
C5 0.0154(5) 0.0210(6) 0.0179(6) 0.0024(4) 0.0017(4) 0.0011(4)
C6 0.0175(6) 0.0162(5) 0.0151(6) -0.0011(4) 0.0016(4) -0.0020(4)
N6 0.0173(5) 0.0249(5) 0.0152(5) 0.0049(4) 0.0038(4) 0.0037(4)
C61 0.0163(6) 0.0237(6) 0.0181(6) 0.0033(4) 0.0040(4) 0.0004(4)
C62 0.0215(6) 0.0283(6) 0.0191(6) 0.0021(5) 0.0068(5) 0.0009(5)
C63 0.0203(6) 0.0282(6) 0.0166(6) 0.0001(5) 0.0028(4) 0.0028(5)
C64 0.0190(6) 0.0229(6) 0.0144(6) 0.0002(4) -0.0004(4) 0.0016(4)

loop_
_atom_type_symbol
_atom_type_description
_atom_type_scat_dispersion_real
_atom_type_scat_dispersion_imag
_atom_type_scat_source
C C 0.0033 0.0016 'International Tables Vol C Tables 4.2.6.8 and 6.1.1.4'
H H 0.0000 0.0000 'International Tables Vol C Tables 4.2.6.8 and 6.1.1.4'
N N 0.0061 0.0033 'International Tables Vol C Tables 4.2.6.8 and 6.1.1.4'

loop_
_geom_angle_atom_site_label_1
_geom_angle_atom_site_label_2
_geom_angle_atom_site_label_3
_geom_angle
_geom_angle_publ_flag
C2 N1 C6 115.03(10) no
N1 C2 N3 127.63(10) no
N1 C2 N2 117.50(10) no
N3 C2 N2 114.87(10) no
C2 N2 H2A 120.0 no
C2 N2 H2B 120.0 no
H2A N2 H2B 120.0 no
C4 N3 C2 115.58(10) no
N3 C4 N4 115.80(10) no
N3 C4 C5 122.65(10) no
N4 C4 C5 121.55(10) no
C4 N4 C41 123.39(9) y
C4 N4 C44 123.91(10) y
C41 N4 C44 112.62(9) y
N4 C41 C42 102.22(9) no
N4 C41 H41A 111.3 no
C42 C41 H41A 111.3 no
N4 C41 H41B 111.3 no
C42 C41 H41B 111.3 no
H41A C41 H41B 109.2 no
C41 C42 C43 102.61(9) no
C41 C42 H42A 111.2 no
C43 C42 H42A 111.2 no
C41 C42 H42B 111.2 no
C43 C42 H42B 111.2 no
H42A C42 H42B 109.2 no
C42 C43 C44 102.87(9) no
C42 C43 H43A 111.2 no
C44 C43 H43A 111.2 no
C42 C43 H43B 111.2 no
C44 C43 H43B 111.2 no
H43A C43 H43B 109.1 no
N4 C44 C43 103.14(9) no
N4 C44 H44A 111.1 no
C43 C44 H44A 111.1 no
N4 C44 H44B 111.1 no
C43 C44 H44B 111.1 no
H44A C44 H44B 109.1 no
C4 C5 C6 116.39(10) no
C4 C5 H5 121.8 no
C6 C5 H5 121.8 no
N6 C6 N1 117.06(10) no
N6 C6 C5 120.30(10) no
N1 C6 C5 122.64(10) no
C6 N6 C61 122.82(9) y
C6 N6 C64 124.58(9) y
C61 N6 C64 112.58(9) y
N6 C61 C62 103.98(9) no
N6 C61 H61A 111.0 no
C62 C61 H61A 111.0 no
N6 C61 H61B 111.0 no
C62 C61 H61B 111.0 no
H61A C61 H61B 109.0 no
C61 C62 C63 103.80(9) no
C61 C62 H62A 111.0 no
C63 C62 H62A 111.0 no
C61 C62 H62B 111.0 no
C63 C62 H62B 111.0 no
H62A C62 H62B 109.0 no
C64 C63 C62 103.56(9) no
C64 C63 H63A 111.0 no
C62 C63 H63A 111.0 no
C64 C63 H63B 111.0 no
C62 C63 H63B 111.0 no
H63A C63 H63B 109.0 no
N6 C64 C63 102.86(9) no
N6 C64 H64A 111.2 no
C63 C64 H64A 111.2 no
N6 C64 H64B 111.2 no
C63 C64 H64B 111.2 no
H64A C64 H64B 109.1 no

loop_
_geom_bond_atom_site_label_1
_geom_bond_atom_site_label_2
_geom_bond_site_symmetry_2
_geom_bond_distance
_geom_bond_publ_flag
N1 C2 . 1.3464(15) y
C2 N3 . 1.3506(14) y
N3 C4 . 1.3484(15) y
C4 C5 . 1.3965(16) y
C5 C6 . 1.4035(15) y
C6 N1 . 1.3588(14) y
C2 N2 . 1.3537(15) y
N2 H2A . 0.8800 no
N2 H2B . 0.8800 no
C4 N4 . 1.3590(14) y
N4 C44 . 1.4601(14) no
N4 C41 . 1.4625(15) no
C41 C42 . 1.5230(16) no
C41 H41A . 0.9900 no
C41 H41B . 0.9900 no
C42 C43 . 1.5283(18) no
C42 H42A . 0.9900 no
C42 H42B . 0.9900 no
C43 C44 . 1.5298(16) no
C43 H43A . 0.9900 no
C43 H43B . 0.9900 no
C44 H44A . 0.9900 no
C44 H44B . 0.9900 no
C5 H5 . 0.9500 no
C6 N6 . 1.3540(15) y
N6 C64 . 1.4602(14) no
N6 C61 . 1.4619(14) no
C61 C62 . 1.5296(16) no
C61 H61A . 0.9900 no
C61 H61B . 0.9900 no
C62 C63 . 1.5300(16) no
C62 H62A . 0.9900 no
C62 H62B . 0.9900 no
C63 C64 . 1.5219(16) no
C63 H63A . 0.9900 no
C63 H63B . 0.9900 no
C64 H64A . 0.9900 no
C64 H64B . 0.9900 no

loop_
_geom_hbond_atom_site_label_D
_geom_hbond_atom_site_label_H
_geom_hbond_atom_site_label_A
_geom_hbond_site_symmetry_A
_geom_hbond_distance_DH
_geom_hbond_distance_HA
_geom_hbond_distance_DA
_geom_hbond_angle_DHA
_geom_hbond_publ_flag
N2 H2A N1 3_565 0.88 2.38 3.2538(14) 170 y
N2 H2B N3 2_555 0.88 2.33 3.1862(13) 163 y

loop_
_geom_torsion_atom_site_label_1
_geom_torsion_atom_site_label_2
_geom_torsion_atom_site_label_3
_geom_torsion_atom_site_label_4
_geom_torsion
_geom_torsion_publ_flag
C6 N1 C2 N3 -0.43(17) no
C6 N1 C2 N2 178.66(9) no
N1 C2 N3 C4 -2.19(17) no
N2 C2 N3 C4 178.70(9) no
C2 N3 C4 N4 -177.32(9) no
C2 N3 C4 C5 3.17(16) no
N3 C4 N4 C44 -174.24(10) no
N3 C4 N4 C41 9.39(16) y
C5 C4 N4 C44 5.27(17) y
C5 C4 N4 C41 -171.10(11) no
C4 N4 C41 C42 158.93(11) no
N4 C41 C42 C43 35.48(12) y
C41 C42 C43 C44 -40.59(12) y
C42 C43 C44 N4 29.44(12) y
C43 C44 N4 C41 -7.37(13) y
C44 N4 C41 C42 -17.80(13) y
C4 N4 C44 C43 175.92(11) no
N3 C4 C5 C6 -1.63(16) no
N4 C4 C5 C6 178.90(10) no
C2 N1 C6 N6 -177.58(9) no
C2 N1 C6 C5 2.18(16) no
C4 C5 C6 N6 178.52(10) no
C4 C5 C6 N1 -1.23(17) no
C5 C6 N6 C64 -176.89(10) no
N1 C6 N6 C61 -178.70(9) no
C5 C6 N6 C61 1.53(17) y
N1 C6 N6 C64 2.88(16) y
C6 N6 C61 C62 177.59(10) no
N6 C64 C63 C62 33.10(11) y
C64 C63 C62 C61 -35.97(12) y
C63 C62 C61 N6 24.55(12) y
C62 C61 N6 C64 -3.82(13) y
C61 N6 C64 C63 -18.54(12) y
C6 N6 C64 C63 160.02(11) no

loop_
_cod_related_entry_id
_cod_related_entry_database
_cod_related_entry_code
1 ChemSpider 4402210
